data_4036575
loop_
_publ_author_name
'Zhang, Yu-Fei'
'Tian, Wan-Fa'
'Cao, Xiao-Ping'
'Kuck, Dietmar'
'Chow, Hak-Fun'

_publ_section_title
;
 o-Quinones Derived from Tribenzotriquinacenes: Functionalization of Inner
 Bay Positions and Use for Single-Wing Extensions.
;
_journal_issue 6
_journal_name_full 'The Journal of organic chemistry'
_journal_page_first 2308
_journal_page_last 2319
_journal_paper_doi 10.1021/acs.joc.5b02806
_journal_volume 81
_journal_year 2016
_chemical_absolute_configuration unk
_chemical_formula_moiety 'C27 H26 O'
_chemical_formula_sum 'C27 H26 O'
_chemical_formula_weight 366.48
_space_group_crystal_system orthorhombic
_space_group_IT_number 33
_space_group_name_Hall 'P -2ac -2n'
_space_group_name_H-M_alt 'P n 21 a'
_atom_sites_solution_hydrogens geom
_atom_sites_solution_primary iterative
_atom_sites_solution_secondary difmap
_audit_creation_date 2015-03-30
_audit_creation_method
;
Olex2 1.2
(compiled 2015.01.26 svn.r3150 for OlexSys, GUI svn.r4998)
;
_cell_angle_alpha 90.00
_cell_angle_beta 90.00
_cell_angle_gamma 90.00
_cell_formula_units_Z 4
_cell_length_a 20.9274(10)
_cell_length_b 15.0038(6)
_cell_length_c 6.3388(4)
_cell_measurement_reflns_used 925
_cell_measurement_temperature 291.73(10)
_cell_measurement_theta_max 23.1730
_cell_measurement_theta_min 3.6170
_cell_volume 1990.32(18)
_computing_cell_refinement
;
CrysAlisPro, Agilent Technologies,
Version 1.171.37.33 (release 27-03-2014 CrysAlis171 .NET)
(compiled Mar 27 2014,17:12:48)
;
_computing_data_collection
;
CrysAlisPro, Agilent Technologies,
Version 1.171.37.33 (release 27-03-2014 CrysAlis171 .NET)
(compiled Mar 27 2014,17:12:48)
;
_computing_data_reduction
;
CrysAlisPro, Agilent Technologies,
Version 1.171.37.33 (release 27-03-2014 CrysAlis171 .NET)
(compiled Mar 27 2014,17:12:48)
;
_computing_molecular_graphics 'Olex2 (Dolomanov et al., 2009)'
_computing_publication_material 'Olex2 (Dolomanov et al., 2009)'
_computing_structure_refinement 'ShelXL (Sheldrick, 2008)'
_computing_structure_solution
;
Superflip (Palatinus & Chapuis, 2007;Palatinus & van der Lee, 2008;
Palatinus et al., 2012)
;
_diffrn_ambient_environment air
_diffrn_ambient_temperature 291.73(10)
_diffrn_detector 'CCD plate'
_diffrn_detector_area_resol_mean 16.0733
_diffrn_detector_type Eos
_diffrn_measured_fraction_theta_full 0.998
_diffrn_measured_fraction_theta_max 0.998
_diffrn_measurement_details
;
#__ type_ start__ end____ width___ exp.time_
  1 omega   -7.00   21.00   1.0000    5.0000
omega____ theta____ kappa____ phi______ frames
    -      -16.8354  -99.0000   30.0000 28

#__ type_ start__ end____ width___ exp.time_
  2 omega    3.00   75.00   1.0000    5.0000
omega____ theta____ kappa____ phi______ frames
    -       21.0541    0.0000    0.0000 72

#__ type_ start__ end____ width___ exp.time_
  3 omega  -40.00   -5.00   1.0000    5.0000
omega____ theta____ kappa____ phi______ frames
    -       21.0541    0.0000    0.0000 35
;
_diffrn_measurement_device 'four-circle diffractometer'
_diffrn_measurement_device_type 'SuperNova, Dual, Cu at zero, Eos'
_diffrn_measurement_method '\w scans'
_diffrn_orient_matrix_UB_11 -0.0185906000
_diffrn_orient_matrix_UB_12 -0.0159854000
_diffrn_orient_matrix_UB_13 0.0854930000
_diffrn_orient_matrix_UB_21 -0.0195315000
_diffrn_orient_matrix_UB_22 -0.0240838000
_diffrn_orient_matrix_UB_23 -0.0715335000
_diffrn_orient_matrix_UB_31 0.0205525000
_diffrn_orient_matrix_UB_32 -0.0374048000
_diffrn_orient_matrix_UB_33 0.0093941000
_diffrn_radiation_monochromator mirror
_diffrn_radiation_probe x-ray
_diffrn_radiation_type MoK\a
_diffrn_radiation_wavelength 0.71073
_diffrn_reflns_av_R_equivalents 0.0352
_diffrn_reflns_av_unetI/netI 0.0745
_diffrn_reflns_limit_h_max 11
_diffrn_reflns_limit_h_min -25
_diffrn_reflns_limit_k_max 18
_diffrn_reflns_limit_k_min -17
_diffrn_reflns_limit_l_max 4
_diffrn_reflns_limit_l_min -7
_diffrn_reflns_number 4382
_diffrn_reflns_theta_full 25.50
_diffrn_reflns_theta_max 26.02
_diffrn_reflns_theta_min 3.34
_diffrn_source 'SuperNova (Mo) X-ray Source'
_exptl_absorpt_coefficient_mu 0.072
_exptl_absorpt_correction_T_max 1.00000
_exptl_absorpt_correction_T_min 0.72522
_exptl_absorpt_correction_type multi-scan
_exptl_absorpt_process_details
;
CrysAlisPro, Agilent Technologies,
Version 1.171.37.33 (release 27-03-2014 CrysAlis171 .NET)
(compiled Mar 27 2014,17:12:48)
Empirical absorption correction using spherical harmonics,
 implemented in SCALE3 ABSPACK scaling algorithm.
;
_exptl_crystal_colour 'clear light colourless'
_exptl_crystal_colour_lustre clear
_exptl_crystal_colour_modifier light
_exptl_crystal_colour_primary colourless
_exptl_crystal_density_diffrn 1.223
_exptl_crystal_density_method 'not measured'
_exptl_crystal_description block
_exptl_crystal_F_000 784
_exptl_crystal_size_max 0.31
_exptl_crystal_size_mid 0.27
_exptl_crystal_size_min 0.25
_refine_diff_density_max 1.000
_refine_diff_density_min -0.227
_refine_diff_density_rms 0.068
_refine_ls_abs_structure_details 'Flack H D (1983), Acta Cryst. A39, 876-881'
_refine_ls_abs_structure_Flack -10(5)
_refine_ls_extinction_method none
_refine_ls_goodness_of_fit_ref 1.051
_refine_ls_hydrogen_treatment constr
_refine_ls_matrix_type full
_refine_ls_number_parameters 258
_refine_ls_number_reflns 3086
_refine_ls_number_restraints 1
_refine_ls_restrained_S_all 1.051
_refine_ls_R_factor_all 0.1198
_refine_ls_R_factor_gt 0.0816
_refine_ls_shift/su_max 0.001
_refine_ls_shift/su_mean 0.000
_refine_ls_structure_factor_coef Fsqd
_refine_ls_weighting_details 'calc w=1/[\s^2^(Fo^2^)+(0.1475P)^2^+0.7956P] where P=(Fo^2^+2Fc^2^)/3'
_refine_ls_weighting_scheme calc
_refine_ls_wR_factor_gt 0.2159
_refine_ls_wR_factor_ref 0.2766
_reflns_number_gt 1967
_reflns_number_total 3086
_reflns_threshold_expression >2sigma(I)
_cod_data_source_file jo5b02806_si_002.cif
_cod_data_source_block caoxp0324
_cod_original_cell_volume 1990.33(17)
_cod_database_code 4036575
_reflns_odcompleteness_completeness 99.54
_reflns_odcompleteness_iscentric 1
_reflns_odcompleteness_theta 26.32
_olex2_refinement_description
;
1. Fixed Uiso
 At 1.2 times of:
  All C(H) groups
 At 1.5 times of:
  All C(H,H,H) groups
2.a Aromatic/amide H refined with riding coordinates:
 C2(H2), C3(H3), C4(H4), C11(H11), C12(H12), C13(H13), C14(H14), C18(H18),
 C19(H19), C20(H20), C21(H21)
2.b Idealised Me refined as rotating group:
 C23(H23A,H23B,H23C), C24(H24A,H24B,H24C), C25(H25A,H25B,H25C), C26(H26A,H26B,
 H26C), C27(H27A,H27B,H27C)
;
_olex2_submission_special_instructions 'No special instructions were received'

loop_
_space_group_symop_id
_space_group_symop_operation_xyz
1 'x, y, z'
2 '-x, y+1/2, -z'
3 'x+1/2, y, -z+1/2'
4 '-x+1/2, y+1/2, z+1/2'

loop_
_atom_site_label
_atom_site_type_symbol
_atom_site_fract_x
_atom_site_fract_y
_atom_site_fract_z
_atom_site_U_iso_or_equiv
_atom_site_adp_type
_atom_site_occupancy
_atom_site_calc_flag
_atom_site_refinement_flags_posn
O1 O -0.8006(2) -0.5636(4) -0.8687(8) 0.0667(14) Uani 1 d .
C1 C -0.7442(3) -0.5162(4) -0.8745(13) 0.0372(17) Uani 1 d .
C2 C -0.7351(4) -0.4397(5) -0.9948(12) 0.0460(19) Uani 1 d .
H2 H -0.7682 -0.4186 -1.0793 0.055 Uiso 1 calc R
C3 C -0.6780(4) -0.3949(5) -0.9900(13) 0.051(2) Uani 1 d .
H3 H -0.6732 -0.3431 -1.0691 0.061 Uiso 1 calc R
C4 C -0.6285(3) -0.4247(4) -0.8723(13) 0.0418(18) Uani 1 d .
H4 H -0.5900 -0.3938 -0.8704 0.050 Uiso 1 calc R
C5 C -0.6360(3) -0.5029(4) -0.7529(11) 0.0336(16) Uani 1 d .
C6 C -0.6935(3) -0.5509(4) -0.7541(10) 0.0331(16) Uani 1 d .
C7 C -0.69121(18) -0.6342(5) -0.6202(7) 0.0315(9) Uani 1 d .
C8 C -0.62166(19) -0.6316(6) -0.5197(7) 0.0305(9) Uani 1 d .
C9 C -0.5862(3) -0.5492(4) -0.6141(11) 0.0340(15) Uani 1 d .
C10 C -0.5315(3) -0.5872(4) -0.7469(11) 0.0367(18) Uani 1 d .
C11 C -0.4850(3) -0.5396(5) -0.8553(14) 0.053(2) Uani 1 d .
H11 H -0.4840 -0.4776 -0.8510 0.063 Uiso 1 calc R
C12 C -0.4402(4) -0.5867(8) -0.9695(17) 0.070(3) Uani 1 d .
H12 H -0.4094 -0.5558 -1.0460 0.084 Uiso 1 calc R
C13 C -0.4402(4) -0.6791(7) -0.9725(18) 0.065(3) Uani 1 d .
H13 H -0.4098 -0.7104 -1.0501 0.078 Uiso 1 calc R
C14 C -0.4857(3) -0.7231(5) -0.8589(15) 0.055(2) Uani 1 d .
H14 H -0.4853 -0.7851 -0.8591 0.066 Uiso 1 calc R
C15 C -0.5322(3) -0.6802(4) -0.7442(11) 0.0368(17) Uani 1 d .
C16 C -0.5854(3) -0.7184(4) -0.6130(11) 0.0322(14) Uani 1 d .
C17 C -0.6351(3) -0.7620(4) -0.7532(11) 0.0325(16) Uani 1 d .
C18 C -0.6258(4) -0.8388(5) -0.8665(15) 0.050(2) Uani 1 d .
H18 H -0.5868 -0.8683 -0.8625 0.060 Uiso 1 calc R
C19 C -0.6771(4) -0.8722(5) -0.9900(14) 0.050(2) Uani 1 d .
H19 H -0.6714 -0.9231 -1.0716 0.059 Uiso 1 calc R
C20 C -0.7353(4) -0.8293(5) -0.9891(13) 0.050(2) Uani 1 d .
H20 H -0.7693 -0.8531 -1.0649 0.060 Uiso 1 calc R
C21 C -0.7437(3) -0.7519(5) -0.8777(13) 0.0436(18) Uani 1 d .
H21 H -0.7825 -0.7217 -0.8823 0.052 Uiso 1 calc R
C22 C -0.6924(3) -0.7188(4) -0.7560(9) 0.0303(15) Uani 1 d .
C23 C -0.5606(4) -0.4800(6) -0.4517(14) 0.058(2) Uani 1 d .
H23A H -0.5377 -0.4340 -0.5247 0.087 Uiso 1 calc GR
H23B H -0.5325 -0.5092 -0.3539 0.087 Uiso 1 calc GR
H23C H -0.5958 -0.4542 -0.3764 0.087 Uiso 1 calc GR
C24 C -0.6222(2) -0.6336(7) -0.2791(7) 0.0453(11) Uani 1 d .
H24A H -0.5793 -0.6401 -0.2278 0.068 Uiso 1 calc GR
H24B H -0.6476 -0.6829 -0.2314 0.068 Uiso 1 calc GR
H24C H -0.6401 -0.5790 -0.2265 0.068 Uiso 1 calc GR
C25 C -0.5596(4) -0.7841(5) -0.4526(13) 0.054(2) Uani 1 d .
H25A H -0.5438 -0.8360 -0.5242 0.081 Uiso 1 calc GR
H25B H -0.5932 -0.8011 -0.3576 0.081 Uiso 1 calc GR
H25C H -0.5255 -0.7568 -0.3745 0.081 Uiso 1 calc GR
C26 C -0.7464(2) -0.6335(7) -0.4603(8) 0.0461(12) Uani 1 d .
H26A H -0.7864 -0.6371 -0.5340 0.069 Uiso 1 calc GR
H26B H -0.7450 -0.5792 -0.3800 0.069 Uiso 1 calc GR
H26C H -0.7423 -0.6835 -0.3670 0.069 Uiso 1 calc GR
C27 C -0.8508(4) -0.5363(6) -1.0063(14) 0.078(2) Uani 1 d .
H27A H -0.8360 -0.5377 -1.1495 0.117 Uiso 1 calc GR
H27B H -0.8639 -0.4769 -0.9708 0.117 Uiso 1 calc GR
H27C H -0.8864 -0.5762 -0.9912 0.117 Uiso 1 calc GR

loop_
_atom_site_aniso_label
_atom_site_aniso_U_11
_atom_site_aniso_U_22
_atom_site_aniso_U_33
_atom_site_aniso_U_23
_atom_site_aniso_U_13
_atom_site_aniso_U_12
O1 0.055(2) 0.065(3) 0.080(4) 0.014(3) -0.018(3) 0.003(2)
C1 0.036(3) 0.031(3) 0.045(5) -0.003(3) -0.005(3) 0.011(3)
C2 0.056(4) 0.043(4) 0.040(5) 0.001(4) -0.004(4) 0.009(3)
C3 0.072(5) 0.036(4) 0.045(5) 0.011(4) 0.014(4) 0.007(4)
C4 0.051(4) 0.029(3) 0.046(5) 0.009(4) 0.010(3) -0.006(3)
C5 0.044(4) 0.025(3) 0.032(4) -0.001(3) 0.005(3) 0.004(3)
C6 0.030(3) 0.035(3) 0.034(4) 0.007(3) 0.006(3) 0.005(3)
C7 0.030(2) 0.0312(19) 0.034(2) 0.002(4) 0.0000(17) -0.003(3)
C8 0.030(2) 0.0321(19) 0.029(2) 0.002(4) 0.0020(17) 0.000(3)
C9 0.037(3) 0.037(3) 0.029(4) -0.007(3) -0.002(3) -0.005(3)
C10 0.028(3) 0.047(4) 0.034(5) 0.007(3) 0.001(3) 0.005(3)
C11 0.053(4) 0.055(5) 0.050(5) 0.016(4) 0.007(4) -0.004(3)
C12 0.038(4) 0.099(9) 0.072(7) 0.012(7) 0.019(4) 0.007(5)
C13 0.044(4) 0.079(7) 0.071(7) -0.006(6) 0.012(4) 0.016(4)
C14 0.028(3) 0.053(4) 0.085(7) -0.001(5) 0.013(4) 0.006(3)
C15 0.022(3) 0.048(4) 0.040(5) 0.005(3) -0.003(3) 0.008(3)
C16 0.030(3) 0.031(3) 0.035(4) 0.000(3) -0.002(3) 0.001(3)
C17 0.035(3) 0.034(3) 0.029(4) -0.002(3) 0.002(3) -0.002(3)
C18 0.055(4) 0.034(4) 0.060(6) 0.004(4) 0.009(4) -0.005(3)
C19 0.065(4) 0.036(4) 0.047(5) -0.013(4) 0.003(4) -0.010(4)
C20 0.067(5) 0.040(4) 0.043(5) -0.007(4) -0.006(4) -0.021(4)
C21 0.052(4) 0.047(4) 0.032(5) 0.003(4) 0.001(3) -0.002(3)
C22 0.039(3) 0.030(3) 0.022(4) 0.007(3) 0.002(3) -0.002(3)
C23 0.056(5) 0.053(5) 0.066(6) -0.013(5) -0.028(4) -0.016(4)
C24 0.050(3) 0.054(3) 0.032(2) -0.004(5) -0.003(2) -0.003(4)
C25 0.075(5) 0.042(4) 0.044(5) 0.007(4) 0.008(4) 0.020(4)
C26 0.037(2) 0.057(3) 0.045(3) 0.003(5) 0.005(2) 0.000(5)
C27 0.057(4) 0.100(6) 0.077(6) 0.002(5) -0.024(4) 0.023(4)

loop_
_atom_type_symbol
_atom_type_description
_atom_type_scat_dispersion_real
_atom_type_scat_dispersion_imag
_atom_type_scat_source
C C 0.0033 0.0016 'International Tables Vol C Tables 4.2.6.8 and 6.1.1.4'
H H 0.0000 0.0000 'International Tables Vol C Tables 4.2.6.8 and 6.1.1.4'
O O 0.0106 0.0060 'International Tables Vol C Tables 4.2.6.8 and 6.1.1.4'

loop_
_geom_angle_atom_site_label_1
_geom_angle_atom_site_label_2
_geom_angle_atom_site_label_3
_geom_angle
C1 O1 C27 117.9(6)
O1 C1 C2 123.8(6)
O1 C1 C6 116.1(6)
C2 C1 C6 120.0(6)
C1 C2 H2 119.6
C3 C2 C1 120.7(7)
C3 C2 H2 119.6
C2 C3 H3 119.4
C4 C3 C2 121.1(7)
C4 C3 H3 119.4
C3 C4 H4 120.4
C3 C4 C5 119.3(7)
C5 C4 H4 120.4
C4 C5 C9 127.9(6)
C6 C5 C4 121.4(6)
C6 C5 C9 110.7(5)
C1 C6 C7 129.4(5)
C5 C6 C1 117.4(6)
C5 C6 C7 113.2(5)
C6 C7 C8 103.5(5)
C6 C7 C22 111.6(3)
C6 C7 C26 109.9(6)
C22 C7 C8 105.1(5)
C22 C7 C26 111.3(6)
C26 C7 C8 115.0(3)
C7 C8 C16 105.2(5)
C9 C8 C7 107.5(5)
C9 C8 C16 105.9(3)
C24 C8 C7 113.2(3)
C24 C8 C9 113.7(6)
C24 C8 C16 110.7(6)
C5 C9 C8 104.9(4)
C5 C9 C10 111.2(6)
C5 C9 C23 108.2(5)
C10 C9 C8 105.8(5)
C10 C9 C23 110.7(5)
C23 C9 C8 116.0(5)
C11 C10 C9 127.2(6)
C11 C10 C15 121.8(7)
C15 C10 C9 110.9(6)
C10 C11 H11 120.9
C12 C11 C10 118.2(7)
C12 C11 H11 120.9
C11 C12 H12 119.3
C11 C12 C13 121.4(10)
C13 C12 H12 119.3
C12 C13 H13 120.8
C14 C13 C12 118.4(10)
C14 C13 H13 120.8
C13 C14 H14 118.4
C13 C14 C15 123.2(7)
C15 C14 H14 118.4
C10 C15 C16 113.3(6)
C14 C15 C10 117.0(7)
C14 C15 C16 129.7(6)
C15 C16 C8 104.1(5)
C15 C16 C17 110.4(6)
C15 C16 C25 110.8(5)
C17 C16 C8 103.8(4)
C25 C16 C8 116.4(5)
C25 C16 C17 110.9(6)
C18 C17 C16 124.9(6)
C22 C17 C16 114.0(5)
C22 C17 C18 121.1(6)
C17 C18 H18 120.7
C17 C18 C19 118.6(7)
C19 C18 H18 120.7
C18 C19 H19 120.0
C20 C19 C18 120.0(7)
C20 C19 H19 120.0
C19 C20 H20 119.6
C21 C20 C19 120.8(7)
C21 C20 H20 119.6
C20 C21 H21 120.6
C20 C21 C22 118.8(7)
C22 C21 H21 120.6
C17 C22 C7 111.8(5)
C17 C22 C21 120.6(6)
C21 C22 C7 127.6(5)
C9 C23 H23A 109.5
C9 C23 H23B 109.5
C9 C23 H23C 109.5
H23A C23 H23B 109.5
H23A C23 H23C 109.5
H23B C23 H23C 109.5
C8 C24 H24A 109.5
C8 C24 H24B 109.5
C8 C24 H24C 109.5
H24A C24 H24B 109.5
H24A C24 H24C 109.5
H24B C24 H24C 109.5
C16 C25 H25A 109.5
C16 C25 H25B 109.5
C16 C25 H25C 109.5
H25A C25 H25B 109.5
H25A C25 H25C 109.5
H25B C25 H25C 109.5
C7 C26 H26A 109.5
C7 C26 H26B 109.5
C7 C26 H26C 109.5
H26A C26 H26B 109.5
H26A C26 H26C 109.5
H26B C26 H26C 109.5
O1 C27 H27A 109.5
O1 C27 H27B 109.5
O1 C27 H27C 109.5
H27A C27 H27B 109.5
H27A C27 H27C 109.5
H27B C27 H27C 109.5

loop_
_geom_bond_atom_site_label_1
_geom_bond_atom_site_label_2
_geom_bond_distance
O1 C1 1.378(8)
O1 C27 1.426(8)
C1 C2 1.391(10)
C1 C6 1.407(9)
C2 H2 0.9300
C2 C3 1.372(10)
C3 H3 0.9300
C3 C4 1.352(11)
C4 H4 0.9300
C4 C5 1.404(9)
C5 C6 1.403(9)
C5 C9 1.530(9)
C6 C7 1.511(9)
C7 C8 1.589(5)
C7 C22 1.533(9)
C7 C26 1.537(6)
C8 C9 1.561(10)
C8 C16 1.619(10)
C8 C24 1.525(6)
C9 C10 1.531(9)
C9 C23 1.558(9)
C10 C11 1.390(10)
C10 C15 1.396(6)
C11 H11 0.9300
C11 C12 1.379(12)
C12 H12 0.9300
C12 C13 1.387(10)
C13 H13 0.9300
C13 C14 1.365(12)
C14 H14 0.9300
C14 C15 1.374(10)
C15 C16 1.503(9)
C16 C17 1.517(9)
C16 C25 1.516(10)
C17 C18 1.372(10)
C17 C22 1.364(8)
C18 H18 0.9300
C18 C19 1.419(11)
C19 H19 0.9300
C19 C20 1.377(10)
C20 H20 0.9300
C20 C21 1.370(11)
C21 H21 0.9300
C21 C22 1.412(9)
C23 H23A 0.9600
C23 H23B 0.9600
C23 H23C 0.9600
C24 H24A 0.9600
C24 H24B 0.9600
C24 H24C 0.9600
C25 H25A 0.9600
C25 H25B 0.9600
C25 H25C 0.9600
C26 H26A 0.9600
C26 H26B 0.9600
C26 H26C 0.9600
C27 H27A 0.9600
C27 H27B 0.9600
C27 H27C 0.9600

loop_
_geom_torsion_atom_site_label_1
_geom_torsion_atom_site_label_2
_geom_torsion_atom_site_label_3
_geom_torsion_atom_site_label_4
_geom_torsion
O1 C1 C2 C3 178.8(7)
O1 C1 C6 C5 -178.5(5)
O1 C1 C6 C7 1.1(11)
C1 C2 C3 C4 1.4(12)
C1 C6 C7 C8 -177.4(6)
C1 C6 C7 C22 70.1(8)
C1 C6 C7 C26 -54.0(9)
C2 C1 C6 C5 3.2(10)
C2 C1 C6 C7 -177.2(6)
C2 C3 C4 C5 0.0(12)
C3 C4 C5 C6 0.3(11)
C3 C4 C5 C9 178.5(7)
C4 C5 C6 C1 -1.9(9)
C4 C5 C6 C7 178.4(6)
C4 C5 C9 C8 179.4(7)
C4 C5 C9 C10 -66.8(9)
C4 C5 C9 C23 55.0(9)
C5 C6 C7 C8 2.2(6)
C5 C6 C7 C22 -110.3(5)
C5 C6 C7 C26 125.6(5)
C5 C9 C10 C11 69.5(9)
C5 C9 C10 C15 -111.9(7)
C6 C1 C2 C3 -3.1(11)
C6 C5 C9 C8 -2.3(7)
C6 C5 C9 C10 111.5(6)
C6 C5 C9 C23 -126.7(6)
C6 C7 C8 C9 -3.6(6)
C6 C7 C8 C16 -116.1(5)
C6 C7 C8 C24 122.9(7)
C6 C7 C22 C17 109.7(5)
C6 C7 C22 C21 -68.9(7)
C7 C8 C9 C5 3.6(6)
C7 C8 C9 C10 -114.0(5)
C7 C8 C9 C23 122.9(6)
C7 C8 C16 C15 115.4(5)
C7 C8 C16 C17 -0.1(6)
C7 C8 C16 C25 -122.3(6)
C8 C7 C22 C17 -1.8(6)
C8 C7 C22 C21 179.5(6)
C8 C9 C10 C11 -177.2(7)
C8 C9 C10 C15 1.4(8)
C8 C16 C17 C18 -179.8(7)
C8 C16 C17 C22 -1.1(7)
C9 C5 C6 C1 179.7(6)
C9 C5 C6 C7 0.0(7)
C9 C8 C16 C15 1.7(5)
C9 C8 C16 C17 -113.8(5)
C9 C8 C16 C25 124.0(6)
C9 C10 C11 C12 -178.9(8)
C9 C10 C15 C14 179.5(6)
C9 C10 C15 C16 -0.3(10)
C10 C11 C12 C13 -1.7(17)
C10 C15 C16 C8 -0.9(8)
C10 C15 C16 C17 109.9(7)
C10 C15 C16 C25 -126.8(7)
C11 C10 C15 C14 -1.8(14)
C11 C10 C15 C16 178.4(6)
C11 C12 C13 C14 0(2)
C12 C13 C14 C15 1.0(17)
C13 C14 C15 C10 -0.1(14)
C13 C14 C15 C16 179.7(8)
C14 C15 C16 C8 179.3(7)
C14 C15 C16 C17 -69.9(9)
C14 C15 C16 C25 53.4(10)
C15 C10 C11 C12 2.7(13)
C15 C16 C17 C18 69.2(9)
C15 C16 C17 C22 -112.1(6)
C16 C8 C9 C5 115.7(5)
C16 C8 C9 C10 -1.9(5)
C16 C8 C9 C23 -125.0(6)
C16 C17 C18 C19 179.5(7)
C16 C17 C22 C7 1.9(7)
C16 C17 C22 C21 -179.4(6)
C17 C18 C19 C20 -2.1(12)
C18 C17 C22 C7 -179.3(6)
C18 C17 C22 C21 -0.6(10)
C18 C19 C20 C21 3.1(13)
C19 C20 C21 C22 -2.8(12)
C20 C21 C22 C7 -180.0(6)
C20 C21 C22 C17 1.5(10)
C22 C7 C8 C9 113.7(5)
C22 C7 C8 C16 1.1(6)
C22 C7 C8 C24 -119.9(7)
C22 C17 C18 C19 0.8(11)
C23 C9 C10 C11 -50.7(10)
C23 C9 C10 C15 127.8(7)
C24 C8 C9 C5 -122.5(5)
C24 C8 C9 C10 119.9(6)
C24 C8 C9 C23 -3.3(8)
C24 C8 C16 C15 -122.0(6)
C24 C8 C16 C17 122.5(5)
C24 C8 C16 C25 0.3(7)
C25 C16 C17 C18 -54.0(9)
C25 C16 C17 C22 124.7(6)
C26 C7 C8 C9 -123.5(7)
C26 C7 C8 C16 123.9(7)
C26 C7 C8 C24 2.9(10)
C26 C7 C22 C17 -127.0(5)
C26 C7 C22 C21 54.3(8)
C27 O1 C1 C2 5.0(10)
C27 O1 C1 C6 -173.2(6)
